data_1519754
loop_
_publ_author_name
'Butler, Ian R.'
'Coles, Simon J.'
'Hursthouse, Michael B.'

_publ_section_title
;
 C19H15FeNO
;
_journal_name_full 'Crystal Structure Report Archive'
_journal_page_first 1202
_journal_year 2005
_chemical_formula_moiety 'C19 H15 Fe N O'
_chemical_formula_sum 'C19 H15 Fe N O'
_chemical_formula_weight 329.17
_space_group_IT_number 14
_symmetry_cell_setting monoclinic
_symmetry_space_group_name_Hall '-P 2ybc'
_symmetry_space_group_name_H-M 'P 1 21/c 1'
_atom_sites_solution_hydrogens geom
_atom_sites_solution_primary direct
_atom_sites_solution_secondary difmap
_cell_angle_alpha 90.00
_cell_angle_beta 95.771(12)
_cell_angle_gamma 90.00
_cell_formula_units_Z 8
_cell_length_a 12.608(5)
_cell_length_b 12.1123(12)
_cell_length_c 19.7719(18)
_cell_measurement_temperature 293(2)
_cell_volume 3004.1(13)
_computing_cell_refinement REFINE
_computing_data_collection 'MADNES (Pflugrath & Messerschmidt, 1989)'
_computing_data_reduction 'ABSURD (Karaulov, 1992)'
_computing_publication_material SHELXL97
_computing_structure_refinement 'SHELXL97 (Sheldrick, 2008)'
_computing_structure_solution 'SIR92 (Altomare, Cascarano, Giacovazzo & Guaglitardi, 1993)'
_diffrn_ambient_temperature 293(2)
_diffrn_measured_fraction_theta_full 0.856
_diffrn_measured_fraction_theta_max 0.856
_diffrn_measurement_device_type 'Delft instruments FAST area detector'
_diffrn_measurement_method 'Intensity measurements as described by Darr, Drake, Hursthouse & Malik (1993)'
_diffrn_radiation_monochromator graphite
_diffrn_radiation_source 'rotating anode generator'
_diffrn_radiation_type MoK\a
_diffrn_radiation_wavelength 0.71069
_diffrn_reflns_av_R_equivalents 0.1095
_diffrn_reflns_av_sigmaI/netI 0.2889
_diffrn_reflns_limit_h_max 14
_diffrn_reflns_limit_h_min -14
_diffrn_reflns_limit_k_max 10
_diffrn_reflns_limit_k_min -14
_diffrn_reflns_limit_l_max 22
_diffrn_reflns_limit_l_min -22
_diffrn_reflns_number 11581
_diffrn_reflns_theta_full 25.09
_diffrn_reflns_theta_max 25.09
_diffrn_reflns_theta_min 1.97
_exptl_absorpt_coefficient_mu 1.04
_exptl_absorpt_correction_T_max 0.8755
_exptl_absorpt_correction_T_min 0.8213
_exptl_absorpt_correction_type multi-scan
_exptl_absorpt_process_details 'SORTAV (R.H. Blessing, 1995, 1997)'
_exptl_crystal_colour unk
_exptl_crystal_density_diffrn 1.456
_exptl_crystal_density_method 'not measured'
_exptl_crystal_description unk
_exptl_crystal_F_000 1360
_exptl_crystal_size_max 0.21
_exptl_crystal_size_mid 0.14
_exptl_crystal_size_min 0.14
_refine_diff_density_max 0.687
_refine_diff_density_min -0.276
_refine_diff_density_rms 0.075
_refine_ls_extinction_method none
_refine_ls_goodness_of_fit_ref 0.694
_refine_ls_hydrogen_treatment constr
_refine_ls_matrix_type full
_refine_ls_number_parameters 397
_refine_ls_number_reflns 4580
_refine_ls_number_restraints 0
_refine_ls_restrained_S_all 0.694
_refine_ls_R_factor_all 0.1104
_refine_ls_R_factor_gt 0.0477
_refine_ls_shift/su_max 0.002
_refine_ls_shift/su_mean 0.000
_refine_ls_structure_factor_coef Fsqd
_refine_ls_weighting_details 'calc w=1/[\s^2^(Fo^2^)+(0.0086P)^2^+0.0000P] where P=(Fo^2^+2Fc^2^)/3'
_refine_ls_weighting_scheme calc
_refine_ls_wR_factor_gt 0.0852
_refine_ls_wR_factor_ref 0.0923
_reflns_number_gt 2121
_reflns_number_total 4580
_reflns_threshold_expression >2\s(I)
_cod_data_source_file eCrystal-1202.cif
_cod_data_source_block s92
_cod_depositor_comments
;
Citation :
Butler, Ian R. and Coles, Simon J. and Hursthouse, Michael B. (2005) 
University of Southampton, Crystal Structure Report Archive. 
(doi:10.5258/ecrystals/1202)

More at:
http://ecrystals.chem.soton.ac.uk/1202/

The following automatic conversions were performed:

'_symmetry_cell_setting' value 'Monoclinic' changed to 'monoclinic'
according to the built-in table from CIF Core dictionary named
'cif_core.dic' version 2.4.1 from 2010-06-29.

Automatic conversion script
Id: cif_fix_values 3392 2015-05-12 13:50:21Z andrius 
;
_cod_original_cell_volume 3004.0(12)
_cod_original_sg_symbol_H-M P2(1)/c
_cod_database_code 1519754

loop_
_symmetry_equiv_pos_as_xyz
'x, y, z'
'-x, y+1/2, -z+1/2'
'-x, -y, -z'
'x, -y-1/2, z-1/2'

loop_
_atom_site_label
_atom_site_type_symbol
_atom_site_fract_x
_atom_site_fract_y
_atom_site_fract_z
_atom_site_U_iso_or_equiv
_atom_site_adp_type
_atom_site_occupancy
_atom_site_symmetry_multiplicity
_atom_site_calc_flag
_atom_site_refinement_flags
_atom_site_disorder_assembly
_atom_site_disorder_group
Fe1 Fe 0.24171(6) 0.14214(5) 0.16918(3) 0.0499(2) Uani 1 1 d . . .
Fe2 Fe 0.73753(6) 0.16504(5) 0.52381(3) 0.0473(2) Uani 1 1 d . . .
N1 N 0.1050(3) -0.1330(3) 0.20008(16) 0.0434(10) Uani 1 1 d . . .
N2 N 0.5603(3) 0.2466(3) 0.36007(17) 0.0418(10) Uani 1 1 d . . .
O1 O 0.1830(3) -0.3327(3) 0.22729(16) 0.0714(10) Uani 1 1 d . . .
H1O H 0.2020 -0.2709 0.2403 0.107 Uiso 1 1 calc R . .
O2 O 0.6050(3) 0.2950(3) 0.23522(15) 0.0671(11) Uani 1 1 d . . .
H2O H 0.6292 0.2501 0.2638 0.101 Uiso 1 1 calc R . .
C1 C 0.3809(5) 0.1582(8) 0.1269(3) 0.090(2) Uani 1 1 d . . .
H1 H 0.4480 0.1626 0.1510 0.108 Uiso 1 1 calc R . .
C2 C 0.3283(7) 0.0611(5) 0.1031(3) 0.084(2) Uani 1 1 d . . .
H2 H 0.3555 -0.0102 0.1076 0.101 Uiso 1 1 calc R . .
C3 C 0.2277(5) 0.0904(6) 0.0712(2) 0.0662(17) Uani 1 1 d . . .
H3 H 0.1763 0.0416 0.0519 0.079 Uiso 1 1 calc R . .
C4 C 0.2177(6) 0.2041(6) 0.0734(3) 0.0712(18) Uani 1 1 d . . .
H4 H 0.1590 0.2451 0.0557 0.085 Uiso 1 1 calc R . .
C5 C 0.3138(7) 0.2467(5) 0.1077(3) 0.082(2) Uani 1 1 d . . .
H5 H 0.3292 0.3209 0.1159 0.098 Uiso 1 1 calc R . .
C6 C 0.2351(5) 0.0471(4) 0.2538(2) 0.0584(16) Uani 1 1 d . . .
H6 H 0.2705 -0.0193 0.2634 0.070 Uiso 1 1 calc R . .
C7 C 0.2736(5) 0.1527(5) 0.2716(2) 0.0672(16) Uani 1 1 d . . .
H7 H 0.3397 0.1687 0.2947 0.081 Uiso 1 1 calc R . .
C8 C 0.1955(6) 0.2302(5) 0.2485(3) 0.077(2) Uani 1 1 d . . .
H8 H 0.2005 0.3063 0.2544 0.093 Uiso 1 1 calc R . .
C9 C 0.1077(5) 0.1727(5) 0.2148(2) 0.0657(16) Uani 1 1 d . . .
H9 H 0.0454 0.2041 0.1940 0.079 Uiso 1 1 calc R . .
C10 C 0.1319(5) 0.0598(4) 0.2184(2) 0.0488(14) Uani 1 1 d . . .
C11 C 0.0682(4) -0.0319(4) 0.1873(2) 0.0463(13) Uani 1 1 d . . .
C12 C -0.0258(5) -0.0134(5) 0.1438(2) 0.0661(17) Uani 1 1 d . . .
H12 H -0.0508 0.0582 0.1361 0.079 Uiso 1 1 calc R . .
C13 C -0.0797(4) -0.0997(5) 0.1132(3) 0.0645(16) Uani 1 1 d . . .
H13 H -0.1413 -0.0868 0.0843 0.077 Uiso 1 1 calc R . .
C14 C -0.0434(5) -0.2089(5) 0.1246(2) 0.0531(14) Uani 1 1 d . . .
C15 C -0.0916(5) -0.3036(5) 0.0951(2) 0.0648(16) Uani 1 1 d . . .
H15 H -0.1537 -0.2980 0.0657 0.078 Uiso 1 1 calc R . .
C16 C -0.0457(5) -0.4066(5) 0.1102(3) 0.079(2) Uani 1 1 d . . .
H16 H -0.0779 -0.4690 0.0899 0.094 Uiso 1 1 calc R . .
C17 C 0.0469(5) -0.4195(4) 0.1548(2) 0.0621(16) Uani 1 1 d . . .
H17 H 0.0761 -0.4887 0.1649 0.074 Uiso 1 1 calc R . .
C18 C 0.0926(4) -0.3247(5) 0.1829(2) 0.0501(13) Uani 1 1 d . . .
C19 C 0.0522(4) -0.2185(4) 0.1692(2) 0.0441(13) Uani 1 1 d . . .
C20 C 0.7476(5) 0.3321(4) 0.5371(3) 0.0646(16) Uani 1 1 d . . .
H20 H 0.6985 0.3841 0.5188 0.077 Uiso 1 1 calc R . .
C21 C 0.8381(6) 0.2912(5) 0.5079(3) 0.0783(19) Uani 1 1 d . . .
H21 H 0.8589 0.3127 0.4661 0.094 Uiso 1 1 calc R . .
C22 C 0.8894(5) 0.2164(5) 0.5499(3) 0.0821(19) Uani 1 1 d . . .
H22 H 0.9507 0.1781 0.5416 0.099 Uiso 1 1 calc R . .
C23 C 0.8356(5) 0.2057(5) 0.6077(3) 0.0738(17) Uani 1 1 d . . .
H23 H 0.8547 0.1596 0.6446 0.089 Uiso 1 1 calc R . .
C24 C 0.7481(5) 0.2766(5) 0.6004(3) 0.0711(18) Uani 1 1 d . . .
H24 H 0.6984 0.2859 0.6317 0.085 Uiso 1 1 calc R . .
C25 C 0.6975(5) 0.0860(4) 0.4338(2) 0.0594(15) Uani 1 1 d . . .
H25 H 0.7242 0.0999 0.3925 0.071 Uiso 1 1 calc R . .
C26 C 0.7404(5) 0.0122(4) 0.4840(3) 0.0756(19) Uani 1 1 d . . .
H26 H 0.8012 -0.0304 0.4815 0.091 Uiso 1 1 calc R . .
C27 C 0.6774(6) 0.0127(5) 0.5381(3) 0.082(2) Uani 1 1 d . . .
H27 H 0.6881 -0.0304 0.5771 0.099 Uiso 1 1 calc R . .
C28 C 0.5962(5) 0.0886(5) 0.5235(2) 0.0684(17) Uani 1 1 d . . .
H28 H 0.5442 0.1060 0.5520 0.082 Uiso 1 1 calc R . .
C29 C 0.6045(4) 0.1364(4) 0.4578(2) 0.0549(14) Uani 1 1 d . . .
C30 C 0.5405(4) 0.2216(4) 0.4223(2) 0.0452(13) Uani 1 1 d . . .
C31 C 0.4599(5) 0.2783(5) 0.4541(3) 0.0678(17) Uani 1 1 d . . .
H31 H 0.4476 0.2600 0.4983 0.081 Uiso 1 1 calc R . .
C32 C 0.4016(4) 0.3580(5) 0.4211(3) 0.0664(16) Uani 1 1 d . . .
H32 H 0.3483 0.3930 0.4423 0.080 Uiso 1 1 calc R . .
C33 C 0.4205(4) 0.3898(4) 0.3539(3) 0.0525(14) Uani 1 1 d . . .
C34 C 0.3660(4) 0.4722(4) 0.3126(3) 0.0618(15) Uani 1 1 d . . .
H34 H 0.3105 0.5113 0.3290 0.074 Uiso 1 1 calc R . .
C35 C 0.3937(5) 0.4939(4) 0.2504(3) 0.0651(16) Uani 1 1 d . . .
H35 H 0.3580 0.5493 0.2247 0.078 Uiso 1 1 calc R . .
C36 C 0.4742(5) 0.4361(4) 0.2234(3) 0.0661(16) Uani 1 1 d . . .
H36 H 0.4914 0.4528 0.1799 0.079 Uiso 1 1 calc R . .
C37 C 0.5289(4) 0.3544(4) 0.2603(2) 0.0476(13) Uani 1 1 d . . .
C38 C 0.5027(4) 0.3288(4) 0.3265(2) 0.0434(12) Uani 1 1 d . . .

loop_
_atom_site_aniso_label
_atom_site_aniso_U_11
_atom_site_aniso_U_22
_atom_site_aniso_U_33
_atom_site_aniso_U_23
_atom_site_aniso_U_13
_atom_site_aniso_U_12
Fe1 0.0589(6) 0.0509(5) 0.0408(4) 0.0001(4) 0.0106(4) -0.0006(4)
Fe2 0.0584(6) 0.0465(4) 0.0365(4) -0.0003(3) 0.0029(4) -0.0056(4)
N1 0.045(3) 0.047(3) 0.038(2) -0.001(2) 0.002(2) -0.008(2)
N2 0.038(3) 0.048(3) 0.039(2) 0.0015(19) 0.000(2) 0.003(2)
O1 0.068(3) 0.066(2) 0.077(2) -0.005(2) -0.009(2) 0.006(2)
O2 0.072(3) 0.082(3) 0.050(2) 0.0100(18) 0.014(2) 0.022(2)
C1 0.060(5) 0.154(7) 0.058(4) 0.016(5) 0.016(3) 0.022(6)
C2 0.133(8) 0.074(5) 0.051(4) 0.002(4) 0.041(4) 0.037(5)
C3 0.070(5) 0.088(5) 0.040(3) -0.006(3) 0.002(3) -0.006(4)
C4 0.095(6) 0.073(5) 0.048(3) 0.017(3) 0.017(4) 0.027(4)
C5 0.108(7) 0.082(5) 0.059(4) 0.002(4) 0.025(4) -0.020(5)
C6 0.081(5) 0.054(4) 0.040(3) 0.003(3) 0.002(3) -0.020(3)
C7 0.078(5) 0.081(5) 0.043(3) -0.010(3) 0.010(3) -0.020(4)
C8 0.123(7) 0.049(4) 0.065(4) -0.012(3) 0.041(4) -0.008(4)
C9 0.074(5) 0.061(4) 0.066(3) -0.007(3) 0.026(3) -0.001(4)
C10 0.052(4) 0.050(4) 0.045(3) -0.001(3) 0.010(3) -0.004(3)
C11 0.041(4) 0.057(4) 0.042(3) 0.003(3) 0.009(3) -0.001(3)
C12 0.067(5) 0.067(4) 0.063(4) 0.013(3) 0.003(4) 0.004(4)
C13 0.044(4) 0.084(5) 0.061(4) 0.009(3) -0.015(3) -0.004(4)
C14 0.050(4) 0.067(4) 0.043(3) 0.000(3) 0.009(3) -0.015(3)
C15 0.065(5) 0.082(4) 0.046(3) -0.002(3) -0.004(3) -0.022(4)
C16 0.091(6) 0.084(5) 0.063(4) -0.016(4) 0.016(4) -0.044(4)
C17 0.065(5) 0.056(4) 0.064(4) -0.004(3) -0.001(3) -0.012(3)
C18 0.040(4) 0.071(4) 0.039(3) -0.004(3) 0.001(3) -0.007(3)
C19 0.042(4) 0.052(4) 0.039(3) 0.006(3) 0.009(3) 0.005(3)
C20 0.094(5) 0.043(3) 0.058(3) 0.000(3) 0.009(4) -0.010(3)
C21 0.103(6) 0.066(4) 0.071(4) 0.001(3) 0.031(5) -0.024(4)
C22 0.068(5) 0.091(5) 0.088(5) -0.016(4) 0.014(4) -0.009(4)
C23 0.084(5) 0.070(4) 0.063(4) -0.006(3) -0.019(4) -0.001(4)
C24 0.093(6) 0.064(4) 0.058(4) -0.015(3) 0.015(4) -0.010(4)
C25 0.076(5) 0.047(3) 0.053(3) -0.005(3) -0.002(3) 0.000(3)
C26 0.104(6) 0.050(4) 0.066(4) 0.003(3) -0.025(4) 0.016(4)
C27 0.116(7) 0.061(4) 0.063(4) 0.024(3) -0.023(4) -0.029(4)
C28 0.075(5) 0.079(4) 0.049(3) 0.014(3) -0.005(3) -0.020(4)
C29 0.062(4) 0.058(4) 0.045(3) 0.004(3) 0.000(3) -0.010(3)
C30 0.045(4) 0.045(3) 0.045(3) 0.000(3) 0.002(3) -0.004(3)
C31 0.063(5) 0.090(5) 0.052(3) 0.000(3) 0.016(4) 0.000(4)
C32 0.052(4) 0.083(4) 0.066(4) -0.021(3) 0.015(3) 0.013(4)
C33 0.037(4) 0.058(4) 0.062(4) -0.017(3) 0.005(3) -0.007(3)
C34 0.054(4) 0.041(3) 0.087(4) -0.009(3) -0.010(4) 0.024(3)
C35 0.071(5) 0.045(4) 0.075(4) 0.008(3) -0.009(4) 0.006(3)
C36 0.088(5) 0.055(4) 0.054(3) 0.010(3) 0.000(4) 0.000(4)
C37 0.049(4) 0.052(3) 0.043(3) -0.003(3) 0.008(3) 0.008(3)
C38 0.045(3) 0.032(3) 0.052(3) -0.007(3) 0.000(3) -0.002(3)

loop_
_atom_type_symbol
_atom_type_description
_atom_type_scat_dispersion_real
_atom_type_scat_dispersion_imag
_atom_type_scat_source
C C 0.0033 0.0016 'International Tables Vol C Tables 4.2.6.8 and 6.1.1.4'
H H 0.0000 0.0000 'International Tables Vol C Tables 4.2.6.8 and 6.1.1.4'
O O 0.0106 0.0060 'International Tables Vol C Tables 4.2.6.8 and 6.1.1.4'
N N 0.0061 0.0033 'International Tables Vol C Tables 4.2.6.8 and 6.1.1.4'
Fe Fe 0.3010 0.8450 'International Tables Vol C Tables 4.2.6.8 and 6.1.1.4'

loop_
_geom_angle_atom_site_label_1
_geom_angle_atom_site_label_2
_geom_angle_atom_site_label_3
_geom_angle
_geom_angle_site_symmetry_1
_geom_angle_site_symmetry_3
C3 Fe1 C1 68.4(2) . .
C3 Fe1 C9 119.0(3) . .
C1 Fe1 C9 163.8(3) . .
C3 Fe1 C7 164.4(3) . .
C1 Fe1 C7 108.2(2) . .
C9 Fe1 C7 68.6(2) . .
C3 Fe1 C4 39.89(19) . .
C1 Fe1 C4 68.5(2) . .
C9 Fe1 C4 107.1(2) . .
C7 Fe1 C4 154.6(3) . .
C3 Fe1 C8 153.7(3) . .
C1 Fe1 C8 126.6(3) . .
C9 Fe1 C8 40.9(2) . .
C7 Fe1 C8 40.5(2) . .
C4 Fe1 C8 119.9(3) . .
C3 Fe1 C10 107.9(2) . .
C1 Fe1 C10 154.7(3) . .
C9 Fe1 C10 40.41(19) . .
C7 Fe1 C10 68.2(2) . .
C4 Fe1 C10 125.7(3) . .
C8 Fe1 C10 68.0(2) . .
C3 Fe1 C5 67.8(2) . .
C1 Fe1 C5 40.2(2) . .
C9 Fe1 C5 126.5(3) . .
C7 Fe1 C5 120.1(3) . .
C4 Fe1 C5 41.0(2) . .
C8 Fe1 C5 108.4(2) . .
C10 Fe1 C5 163.7(3) . .
C3 Fe1 C2 40.4(2) . .
C1 Fe1 C2 40.5(2) . .
C9 Fe1 C2 153.8(3) . .
C7 Fe1 C2 127.2(3) . .
C4 Fe1 C2 67.6(2) . .
C8 Fe1 C2 164.3(4) . .
C10 Fe1 C2 120.3(3) . .
C5 Fe1 C2 67.4(2) . .
C3 Fe1 C6 127.0(2) . .
C1 Fe1 C6 120.1(3) . .
C9 Fe1 C6 68.5(2) . .
C7 Fe1 C6 40.27(18) . .
C4 Fe1 C6 163.5(3) . .
C8 Fe1 C6 67.9(2) . .
C10 Fe1 C6 40.88(18) . .
C5 Fe1 C6 154.2(3) . .
C2 Fe1 C6 108.8(2) . .
C28 Fe2 C26 68.0(3) . .
C28 Fe2 C27 40.2(2) . .
C26 Fe2 C27 40.4(2) . .
C28 Fe2 C24 107.5(2) . .
C26 Fe2 C24 154.7(2) . .
C27 Fe2 C24 120.1(2) . .
C28 Fe2 C23 125.6(2) . .
C26 Fe2 C23 120.7(2) . .
C27 Fe2 C23 108.3(2) . .
C24 Fe2 C23 40.3(2) . .
C28 Fe2 C22 163.0(3) . .
C26 Fe2 C22 109.1(3) . .
C27 Fe2 C22 126.9(3) . .
C24 Fe2 C22 67.4(2) . .
C23 Fe2 C22 40.1(2) . .
C28 Fe2 C21 156.1(3) . .
C26 Fe2 C21 126.6(3) . .
C27 Fe2 C21 162.9(3) . .
C24 Fe2 C21 67.6(2) . .
C23 Fe2 C21 66.7(2) . .
C22 Fe2 C21 38.8(2) . .
C28 Fe2 C25 68.9(2) . .
C26 Fe2 C25 40.48(17) . .
C27 Fe2 C25 68.3(2) . .
C24 Fe2 C25 163.4(3) . .
C23 Fe2 C25 154.9(3) . .
C22 Fe2 C25 120.7(2) . .
C21 Fe2 C25 108.8(2) . .
C28 Fe2 C20 120.0(3) . .
C26 Fe2 C20 163.3(2) . .
C27 Fe2 C20 154.7(3) . .
C24 Fe2 C20 40.88(17) . .
C23 Fe2 C20 68.2(2) . .
C22 Fe2 C20 67.6(2) . .
C21 Fe2 C20 40.8(2) . .
C25 Fe2 C20 125.8(2) . .
C28 Fe2 C29 41.48(17) . .
C26 Fe2 C29 68.9(2) . .
C27 Fe2 C29 68.9(2) . .
C24 Fe2 C29 125.3(3) . .
C23 Fe2 C29 162.8(2) . .
C22 Fe2 C29 154.8(2) . .
C21 Fe2 C29 120.9(2) . .
C25 Fe2 C29 41.33(18) . .
C20 Fe2 C29 106.6(2) . .
C11 N1 C19 118.6(4) . .
C30 N2 C38 118.8(4) . .
C18 O1 H1O 109.5 . .
C37 O2 H2O 109.5 . .
C5 C1 C2 107.4(6) . .
C5 C1 Fe1 70.1(3) . .
C2 C1 Fe1 70.1(4) . .
C5 C1 H1 126.3 . .
C2 C1 H1 126.3 . .
Fe1 C1 H1 125.1 . .
C3 C2 C1 108.2(6) . .
C3 C2 Fe1 69.4(3) . .
C1 C2 Fe1 69.3(3) . .
C3 C2 H2 125.9 . .
C1 C2 H2 125.9 . .
Fe1 C2 H2 127.0 . .
C4 C3 C2 108.6(6) . .
C4 C3 Fe1 70.2(3) . .
C2 C3 Fe1 70.2(3) . .
C4 C3 H3 125.7 . .
C2 C3 H3 125.7 . .
Fe1 C3 H3 125.4 . .
C3 C4 C5 107.5(6) . .
C3 C4 Fe1 69.9(3) . .
C5 C4 Fe1 69.5(3) . .
C3 C4 H4 126.3 . .
C5 C4 H4 126.3 . .
Fe1 C4 H4 125.9 . .
C1 C5 C4 108.3(6) . .
C1 C5 Fe1 69.7(3) . .
C4 C5 Fe1 69.4(3) . .
C1 C5 H5 125.8 . .
C4 C5 H5 125.8 . .
Fe1 C5 H5 126.6 . .
C7 C6 C10 107.6(5) . .
C7 C6 Fe1 69.4(3) . .
C10 C6 Fe1 69.3(3) . .
C7 C6 H6 126.2 . .
C10 C6 H6 126.2 . .
Fe1 C6 H6 126.6 . .
C6 C7 C8 108.3(5) . .
C6 C7 Fe1 70.3(3) . .
C8 C7 Fe1 69.8(3) . .
C6 C7 H7 125.8 . .
C8 C7 H7 125.8 . .
Fe1 C7 H7 125.6 . .
C7 C8 C9 108.3(5) . .
C7 C8 Fe1 69.7(3) . .
C9 C8 Fe1 69.5(3) . .
C7 C8 H8 125.9 . .
C9 C8 H8 125.9 . .
Fe1 C8 H8 126.6 . .
C10 C9 C8 107.4(6) . .
C10 C9 Fe1 70.0(3) . .
C8 C9 Fe1 69.7(3) . .
C10 C9 H9 126.3 . .
C8 C9 H9 126.3 . .
Fe1 C9 H9 125.7 . .
C9 C10 C6 108.3(5) . .
C9 C10 C11 127.5(6) . .
C6 C10 C11 124.0(5) . .
C9 C10 Fe1 69.6(3) . .
C6 C10 Fe1 69.8(3) . .
C11 C10 Fe1 122.7(3) . .
N1 C11 C12 121.3(5) . .
N1 C11 C10 116.9(5) . .
C12 C11 C10 121.7(5) . .
C13 C12 C11 120.2(5) . .
C13 C12 H12 119.9 . .
C11 C12 H12 119.9 . .
C12 C13 C14 120.8(5) . .
C12 C13 H13 119.6 . .
C14 C13 H13 119.6 . .
C15 C14 C13 125.6(6) . .
C15 C14 C19 119.7(6) . .
C13 C14 C19 114.7(5) . .
C16 C15 C14 119.4(6) . .
C16 C15 H15 120.3 . .
C14 C15 H15 120.3 . .
C15 C16 C17 122.5(5) . .
C15 C16 H16 118.8 . .
C17 C16 H16 118.8 . .
C18 C17 C16 116.7(5) . .
C18 C17 H17 121.6 . .
C16 C17 H17 121.6 . .
O1 C18 C17 119.1(5) . .
O1 C18 C19 116.9(5) . .
C17 C18 C19 123.9(5) . .
N1 C19 C18 117.8(5) . .
N1 C19 C14 124.5(5) . .
C18 C19 C14 117.7(5) . .
C21 C20 C24 105.1(5) . .
C21 C20 Fe2 69.1(3) . .
C24 C20 Fe2 68.8(3) . .
C21 C20 H20 127.4 . .
C24 C20 H20 127.4 . .
Fe2 C20 H20 126.1 . .
C22 C21 C20 109.9(5) . .
C22 C21 Fe2 70.6(4) . .
C20 C21 Fe2 70.1(3) . .
C22 C21 H21 125.1 . .
C20 C21 H21 125.1 . .
Fe2 C21 H21 125.8 . .
C21 C22 C23 108.9(6) . .
C21 C22 Fe2 70.6(4) . .
C23 C22 Fe2 69.9(3) . .
C21 C22 H22 125.5 . .
C23 C22 H22 125.5 . .
Fe2 C22 H22 125.6 . .
C22 C23 C24 107.7(5) . .
C22 C23 Fe2 70.0(3) . .
C24 C23 Fe2 69.7(3) . .
C22 C23 H23 126.2 . .
C24 C23 H23 126.2 . .
Fe2 C23 H23 125.7 . .
C23 C24 C20 108.4(5) . .
C23 C24 Fe2 70.0(3) . .
C20 C24 Fe2 70.3(3) . .
C23 C24 H24 125.8 . .
C20 C24 H24 125.8 . .
Fe2 C24 H24 125.5 . .
C26 C25 C29 107.8(5) . .
C26 C25 Fe2 68.8(3) . .
C29 C25 Fe2 69.7(3) . .
C26 C25 H25 126.1 . .
C29 C25 H25 126.1 . .
Fe2 C25 H25 127.0 . .
C27 C26 C25 109.3(6) . .
C27 C26 Fe2 70.2(3) . .
C25 C26 Fe2 70.7(3) . .
C27 C26 H26 125.3 . .
C25 C26 H26 125.3 . .
Fe2 C26 H26 125.3 . .
C28 C27 C26 108.1(5) . .
C28 C27 Fe2 69.2(3) . .
C26 C27 Fe2 69.4(3) . .
C28 C27 H27 126.0 . .
C26 C27 H27 126.0 . .
Fe2 C27 H27 127.0 . .
C27 C28 C29 109.6(5) . .
C27 C28 Fe2 70.6(4) . .
C29 C28 Fe2 70.8(3) . .
C27 C28 H28 125.2 . .
C29 C28 H28 125.2 . .
Fe2 C28 H28 125.0 . .
C28 C29 C25 105.2(5) . .
C28 C29 C30 129.6(5) . .
C25 C29 C30 125.1(4) . .
C28 C29 Fe2 67.7(3) . .
C25 C29 Fe2 69.0(3) . .
C30 C29 Fe2 124.7(3) . .
N2 C30 C31 120.9(5) . .
N2 C30 C29 117.9(4) . .
C31 C30 C29 121.2(5) . .
C32 C31 C30 120.8(5) . .
C32 C31 H31 119.6 . .
C30 C31 H31 119.6 . .
C31 C32 C33 120.9(5) . .
C31 C32 H32 119.6 . .
C33 C32 H32 119.6 . .
C34 C33 C38 118.4(5) . .
C34 C33 C32 127.4(5) . .
C38 C33 C32 114.2(5) . .
C35 C34 C33 120.6(5) . .
C35 C34 H34 119.7 . .
C33 C34 H34 119.7 . .
C34 C35 C36 121.7(5) . .
C34 C35 H35 119.2 . .
C36 C35 H35 119.2 . .
C37 C36 C35 120.6(5) . .
C37 C36 H36 119.7 . .
C35 C36 H36 119.7 . .
O2 C37 C36 122.2(4) . .
O2 C37 C38 117.9(5) . .
C36 C37 C38 119.8(5) . .
N2 C38 C37 116.6(4) . .
N2 C38 C33 124.5(4) . .
C37 C38 C33 118.9(5) . .

loop_
_geom_bond_atom_site_label_1
_geom_bond_atom_site_label_2
_geom_bond_distance
_geom_bond_site_symmetry_2
Fe1 C3 2.026(5) .
Fe1 C1 2.027(6) .
Fe1 C9 2.028(5) .
Fe1 C7 2.029(5) .
Fe1 C4 2.031(5) .
Fe1 C8 2.031(5) .
Fe1 C10 2.032(5) .
Fe1 C5 2.032(5) .
Fe1 C2 2.037(5) .
Fe1 C6 2.040(4) .
Fe2 C28 2.007(6) .
Fe2 C26 2.014(5) .
Fe2 C27 2.025(5) .
Fe2 C24 2.024(5) .
Fe2 C23 2.028(5) .
Fe2 C22 2.030(6) .
Fe2 C21 2.030(5) .
Fe2 C25 2.039(5) .
Fe2 C20 2.043(5) .
Fe2 C29 2.048(5) .
N1 C11 1.324(5) .
N1 C19 1.345(6) .
N2 C30 1.315(5) .
N2 C38 1.364(5) .
O1 C18 1.371(5) .
O1 H1O 0.8200 .
O2 C37 1.334(5) .
O2 H2O 0.8200 .
C1 C5 1.394(8) .
C1 C2 1.408(8) .
C1 H1 0.9300 .
C2 C3 1.404(8) .
C2 H2 0.9300 .
C3 C4 1.384(7) .
C3 H3 0.9300 .
C4 C5 1.424(8) .
C4 H4 0.9300 .
C5 H5 0.9300 .
C6 C7 1.400(6) .
C6 C10 1.422(6) .
C6 H6 0.9300 .
C7 C8 1.404(7) .
C7 H7 0.9300 .
C8 C9 1.417(7) .
C8 H8 0.9300 .
C9 C10 1.402(7) .
C9 H9 0.9300 .
C10 C11 1.468(6) .
C11 C12 1.411(7) .
C12 C13 1.356(7) .
C12 H12 0.9300 .
C13 C14 1.410(7) .
C13 H13 0.9300 .
C14 C15 1.398(7) .
C14 C19 1.424(6) .
C15 C16 1.394(7) .
C15 H15 0.9300 .
C16 C17 1.399(7) .
C16 H16 0.9300 .
C17 C18 1.377(6) .
C17 H17 0.9300 .
C18 C19 1.399(6) .
C20 C21 1.419(7) .
C20 C24 1.420(6) .
C20 H20 0.9300 .
C21 C22 1.350(7) .
C21 H21 0.9300 .
C22 C23 1.393(7) .
C22 H22 0.9300 .
C23 C24 1.395(7) .
C23 H23 0.9300 .
C24 H24 0.9300 .
C25 C26 1.402(6) .
C25 C29 1.442(6) .
C25 H25 0.9300 .
C26 C27 1.394(7) .
C26 H26 0.9300 .
C27 C28 1.385(7) .
C27 H27 0.9300 .
C28 C29 1.437(6) .
C28 H28 0.9300 .
C29 C30 1.448(6) .
C30 C31 1.424(6) .
C31 C32 1.342(6) .
C31 H31 0.9300 .
C32 C33 1.426(6) .
C32 H32 0.9300 .
C33 C34 1.421(6) .
C33 C38 1.424(6) .
C34 C35 1.339(6) .
C34 H34 0.9300 .
C35 C36 1.383(7) .
C35 H35 0.9300 .
C36 C37 1.373(6) .
C36 H36 0.9300 .
C37 C38 1.417(6) .
